data_4122048
loop_
_publ_author_name
'Liedtke, Ren\'e'
'Scheidt, Felix'
'Ren, Jinjun'
'Schirmer, Birgitta'
'Cardenas, Allan Jay P.'
'Daniliuc, Constantin G.'
'Eckert, Hellmut'
'Warren, Timothy H.'
'Grimme, Stefan'
'Kehr, Gerald'
'Erker, Gerhard'

_publ_section_title
;
 Frustrated lewis pair modification by 1,1-carboboration: disclosure of a
 phosphine oxide triggered nitrogen monoxide addition to an intramolecular
 p/b frustrated lewis pair.
;
_journal_issue 25
_journal_name_full 'Journal of the American Chemical Society'
_journal_page_first 9014
_journal_page_last 9027
_journal_paper_doi 10.1021/ja5028293
_journal_volume 136
_journal_year 2014
_chemical_formula_sum 'C49 H45 B F10 P2 S Si'
_chemical_formula_weight 956.75
_chemical_name_systematic
; 
 ? 
;
_space_group_IT_number 2
_symmetry_cell_setting triclinic
_symmetry_space_group_name_Hall '-P 1'
_symmetry_space_group_name_H-M 'P -1'
_atom_sites_solution_hydrogens geom
_atom_sites_solution_primary direct
_atom_sites_solution_secondary difmap
_audit_creation_method SHELXL-97
_cell_angle_alpha 76.4270(10)
_cell_angle_beta 89.2140(10)
_cell_angle_gamma 66.9860(10)
_cell_formula_units_Z 2
_cell_length_a 10.58720(10)
_cell_length_b 11.9366(2)
_cell_length_c 20.6634(4)
_cell_measurement_reflns_used 4490
_cell_measurement_temperature 223(2)
_cell_measurement_theta_max 28.28
_cell_measurement_theta_min 4.08
_cell_volume 2327.47(7)
_computing_cell_refinement 'Collect (Nonius B.V., 1998)'
_computing_data_collection 'Collect (Nonius B.V., 1998)'
_computing_data_reduction 'Denzo-SMN (Otwinowski & Minor, 1997)'
_computing_molecular_graphics 'XP (BrukerAXS, 2000)'
_computing_publication_material 'SHELXL-97 (Sheldrick, 1997)'
_computing_structure_refinement 'SHELXL-97 (Sheldrick, 1997)'
_computing_structure_solution 'SHELXS-97 (Sheldrick, 1990)'
_diffrn_ambient_temperature 223(2)
_diffrn_measured_fraction_theta_full 0.981
_diffrn_measured_fraction_theta_max 0.981
_diffrn_measurement_device_type 'Nonius KappaCCD APEXII'
_diffrn_measurement_method '\w and \f scans'
_diffrn_radiation_monochromator 'Montel mirror'
_diffrn_radiation_source 'rotating anode Nonius FR591'
_diffrn_radiation_type MoK\a
_diffrn_radiation_wavelength 0.71073
_diffrn_reflns_av_R_equivalents 0.035
_diffrn_reflns_av_sigmaI/netI 0.0357
_diffrn_reflns_limit_h_max 12
_diffrn_reflns_limit_h_min -12
_diffrn_reflns_limit_k_max 14
_diffrn_reflns_limit_k_min -13
_diffrn_reflns_limit_l_max 24
_diffrn_reflns_limit_l_min -23
_diffrn_reflns_number 18619
_diffrn_reflns_theta_full 25.00
_diffrn_reflns_theta_max 25.00
_diffrn_reflns_theta_min 4.07
_exptl_absorpt_coefficient_mu 0.238
_exptl_absorpt_correction_T_max 0.9651
_exptl_absorpt_correction_T_min 0.9406
_exptl_absorpt_correction_type multi-scan
_exptl_absorpt_process_details 'Denzo (Otwinowski, Borek, Majewski & Minor, 2003)'
_exptl_crystal_colour colourless
_exptl_crystal_density_diffrn 1.365
_exptl_crystal_density_method 'not measured'
_exptl_crystal_description prism
_exptl_crystal_F_000 988
_exptl_crystal_size_max 0.26
_exptl_crystal_size_mid 0.20
_exptl_crystal_size_min 0.15
_refine_diff_density_max 0.300
_refine_diff_density_min -0.500
_refine_diff_density_rms 0.050
_refine_ls_extinction_method none
_refine_ls_goodness_of_fit_ref 1.082
_refine_ls_hydrogen_treatment constr
_refine_ls_matrix_type full
_refine_ls_number_parameters 586
_refine_ls_number_reflns 8049
_refine_ls_number_restraints 0
_refine_ls_restrained_S_all 1.082
_refine_ls_R_factor_all 0.0615
_refine_ls_R_factor_gt 0.0534
_refine_ls_shift/su_max 0.000
_refine_ls_shift/su_mean 0.000
_refine_ls_structure_factor_coef Fsqd
_refine_ls_weighting_details 'calc w=1/[\s^2^(Fo^2^)+(0.0472P)^2^+2.4796P] where P=(Fo^2^+2Fc^2^)/3'
_refine_ls_weighting_scheme calc
_refine_ls_wR_factor_gt 0.1284
_refine_ls_wR_factor_ref 0.1364
_reflns_number_gt 7099
_reflns_number_total 8049
_reflns_threshold_expression >2sigma(I)
_cod_data_source_file ja5028293_si_003.cif
_cod_data_source_block erk7030
_cod_depositor_comments 'Adding full bibliography for 4122035--4122048.cif.'
_cod_original_cell_volume 2327.47(6)
_cod_original_sg_symbol_H-M P-1
_cod_database_code 4122048

loop_
_symmetry_equiv_pos_as_xyz
'x, y, z'
'-x, -y, -z'

loop_
_atom_site_label
_atom_site_type_symbol
_atom_site_fract_x
_atom_site_fract_y
_atom_site_fract_z
_atom_site_U_iso_or_equiv
_atom_site_adp_type
_atom_site_occupancy
_atom_site_symmetry_multiplicity
_atom_site_calc_flag
_atom_site_refinement_flags
P1 P 0.40659(7) 0.31356(6) 0.37544(3) 0.03349(17) Uani 1 1 d .
P2 P 0.65864(7) 0.63086(6) 0.15596(3) 0.03443(17) Uani 1 1 d .
Si1 Si 0.20597(8) 0.62290(7) 0.31933(4) 0.03961(19) Uani 1 1 d .
S1 S 0.79693(9) 0.64768(10) 0.21026(5) 0.0618(2) Uani 1 1 d .
B1 B 0.5881(3) 0.2997(3) 0.33789(15) 0.0337(6) Uani 1 1 d .
C1 C 0.3660(3) 0.4734(2) 0.33186(13) 0.0343(5) Uani 1 1 d .
C2 C 0.4928(3) 0.4509(2) 0.30846(12) 0.0323(5) Uani 1 1 d .
C3 C 0.5268(3) 0.5519(2) 0.26266(13) 0.0355(6) Uani 1 1 d .
H3A H 0.5794 0.5804 0.2888 0.043 Uiso 1 1 calc R
H3B H 0.4409 0.6238 0.2436 0.043 Uiso 1 1 calc R
C4 C 0.6103(3) 0.5071(2) 0.20576(13) 0.0370(6) Uani 1 1 d .
H4A H 0.5553 0.4851 0.1771 0.044 Uiso 1 1 calc R
H4B H 0.6935 0.4318 0.2243 0.044 Uiso 1 1 calc R
C11 C 0.3797(3) 0.2997(3) 0.46332(14) 0.0379(6) Uani 1 1 d .
C12 C 0.3221(3) 0.2207(3) 0.49921(15) 0.0472(7) Uani 1 1 d .
H12 H 0.2987 0.1685 0.4785 0.057 Uiso 1 1 calc R
C13 C 0.2990(4) 0.2185(3) 0.56572(16) 0.0586(8) Uani 1 1 d .
H13 H 0.2614 0.1637 0.5901 0.070 Uiso 1 1 calc R
C14 C 0.3310(4) 0.2965(3) 0.59629(16) 0.0585(8) Uani 1 1 d .
H14 H 0.3109 0.2977 0.6406 0.070 Uiso 1 1 calc R
C15 C 0.3926(4) 0.3725(3) 0.56166(16) 0.0570(8) Uani 1 1 d .
H15 H 0.4186 0.4225 0.5830 0.068 Uiso 1 1 calc R
C16 C 0.4158(3) 0.3748(3) 0.49540(15) 0.0513(7) Uani 1 1 d .
H16 H 0.4564 0.4277 0.4717 0.062 Uiso 1 1 calc R
C21 C 0.3113(3) 0.2371(3) 0.34473(13) 0.0382(6) Uani 1 1 d .
C22 C 0.1787(3) 0.3021(3) 0.31411(16) 0.0513(7) Uani 1 1 d .
H22 H 0.1348 0.3895 0.3084 0.062 Uiso 1 1 calc R
C23 C 0.1106(4) 0.2376(4) 0.29191(18) 0.0641(9) Uani 1 1 d .
H23 H 0.0201 0.2816 0.2717 0.077 Uiso 1 1 calc R
C24 C 0.1746(4) 0.1103(4) 0.29934(18) 0.0671(10) Uani 1 1 d .
H24 H 0.1283 0.0674 0.2838 0.080 Uiso 1 1 calc R
C25 C 0.3065(4) 0.0453(3) 0.3296(2) 0.0645(10) Uani 1 1 d .
H25 H 0.3500 -0.0421 0.3350 0.077 Uiso 1 1 calc R
C26 C 0.3753(3) 0.1082(3) 0.35198(17) 0.0523(8) Uani 1 1 d .
H26 H 0.4658 0.0636 0.3722 0.063 Uiso 1 1 calc R
C31 C 0.0776(4) 0.5965(3) 0.3767(2) 0.0687(10) Uani 1 1 d .
H31A H 0.1219 0.5561 0.4217 0.103 Uiso 1 1 calc R
H31B H 0.0406 0.5432 0.3620 0.103 Uiso 1 1 calc R
H31C H 0.0034 0.6766 0.3764 0.103 Uiso 1 1 calc R
C32 C 0.2513(3) 0.7476(3) 0.33939(19) 0.0569(8) Uani 1 1 d .
H32A H 0.1682 0.8229 0.3361 0.085 Uiso 1 1 calc R
H32B H 0.3136 0.7664 0.3080 0.085 Uiso 1 1 calc R
H32C H 0.2957 0.7185 0.3844 0.085 Uiso 1 1 calc R
C33 C 0.1370(4) 0.6701(3) 0.23062(18) 0.0610(9) Uani 1 1 d .
H33A H 0.0585 0.7502 0.2221 0.092 Uiso 1 1 calc R
H33B H 0.1086 0.6069 0.2215 0.092 Uiso 1 1 calc R
H33C H 0.2080 0.6778 0.2019 0.092 Uiso 1 1 calc R
C41 C 0.4848(3) 0.7579(2) 0.13105(14) 0.0401(6) Uani 1 1 d .
C42 C 0.3941(3) 0.7458(3) 0.08588(15) 0.0489(7) Uani 1 1 d .
C43 C 0.2603(3) 0.8375(4) 0.0711(2) 0.0671(10) Uani 1 1 d .
H43 H 0.2007 0.8297 0.0408 0.081 Uiso 1 1 calc R
C44 C 0.2115(4) 0.9391(4) 0.0989(2) 0.0735(12) Uani 1 1 d .
C45 C 0.3007(4) 0.9492(3) 0.1423(2) 0.0675(11) Uani 1 1 d .
H45 H 0.2690 1.0181 0.1616 0.081 Uiso 1 1 calc R
C46 C 0.4356(3) 0.8625(3) 0.15920(16) 0.0511(8) Uani 1 1 d .
C47 C 0.4304(4) 0.6404(4) 0.05072(19) 0.0657(9) Uani 1 1 d .
H47A H 0.3466 0.6366 0.0351 0.099 Uiso 1 1 calc R
H47B H 0.4859 0.5611 0.0817 0.099 Uiso 1 1 calc R
H47C H 0.4820 0.6560 0.0130 0.099 Uiso 1 1 calc R
C48 C 0.0646(5) 1.0361(5) 0.0824(3) 0.117(2) Uani 1 1 d .
H48A H 0.0390 1.0816 0.1170 0.175 Uiso 1 1 calc R
H48B H 0.0032 0.9944 0.0798 0.175 Uiso 1 1 calc R
H48C H 0.0576 1.0945 0.0397 0.175 Uiso 1 1 calc R
C49 C 0.5204(4) 0.8887(3) 0.2070(2) 0.0721(11) Uani 1 1 d .
H49A H 0.4679 0.9702 0.2156 0.108 Uiso 1 1 calc R
H49B H 0.6043 0.8887 0.1876 0.108 Uiso 1 1 calc R
H49C H 0.5435 0.8242 0.2487 0.108 Uiso 1 1 calc R
C51 C 0.7285(3) 0.6001(3) 0.07743(13) 0.0386(6) Uani 1 1 d .
C52 C 0.7887(3) 0.4799(3) 0.06534(15) 0.0456(7) Uani 1 1 d .
C53 C 0.8368(3) 0.4678(3) 0.00266(17) 0.0535(8) Uani 1 1 d .
H53 H 0.8761 0.3872 -0.0053 0.064 Uiso 1 1 calc R
C54 C 0.8281(3) 0.5698(4) -0.04751(15) 0.0552(8) Uani 1 1 d .
C55 C 0.7768(3) 0.6855(4) -0.03375(16) 0.0580(9) Uani 1 1 d .
H55 H 0.7745 0.7552 -0.0671 0.070 Uiso 1 1 calc R
C56 C 0.7274(3) 0.7047(3) 0.02768(15) 0.0468(7) Uani 1 1 d .
C57 C 0.8072(5) 0.3600(3) 0.1159(2) 0.0778(12) Uani 1 1 d .
H57A H 0.8520 0.3568 0.1573 0.117 Uiso 1 1 calc R
H57B H 0.8636 0.2887 0.0990 0.117 Uiso 1 1 calc R
H57C H 0.7179 0.3573 0.1240 0.117 Uiso 1 1 calc R
C58 C 0.8750(4) 0.5545(5) -0.11577(18) 0.0812(13) Uani 1 1 d .
H58A H 0.8074 0.5400 -0.1400 0.122 Uiso 1 1 calc R
H58B H 0.9631 0.4834 -0.1104 0.122 Uiso 1 1 calc R
H58C H 0.8846 0.6302 -0.1405 0.122 Uiso 1 1 calc R
C59 C 0.6773(4) 0.8367(3) 0.0367(2) 0.0725(11) Uani 1 1 d .
H59A H 0.7114 0.8866 0.0028 0.109 Uiso 1 1 calc R
H59B H 0.7111 0.8342 0.0807 0.109 Uiso 1 1 calc R
H59C H 0.5774 0.8740 0.0325 0.109 Uiso 1 1 calc R
C61 C 0.7060(3) 0.2600(2) 0.39838(13) 0.0358(6) Uani 1 1 d .
F62 F 0.65873(18) 0.08421(15) 0.45234(9) 0.0550(5) Uani 1 1 d .
C62 C 0.7313(3) 0.1561(3) 0.45173(14) 0.0420(6) Uani 1 1 d .
F63 F 0.8523(2) 0.01324(18) 0.55263(9) 0.0652(5) Uani 1 1 d .
C63 C 0.8319(3) 0.1167(3) 0.50328(14) 0.0459(7) Uani 1 1 d .
F64 F 1.0144(2) 0.1419(2) 0.55310(9) 0.0669(5) Uani 1 1 d .
C64 C 0.9135(3) 0.1811(3) 0.50385(14) 0.0480(7) Uani 1 1 d .
F65 F 0.9764(2) 0.3465(2) 0.45101(10) 0.0685(5) Uani 1 1 d .
C65 C 0.8952(3) 0.2839(3) 0.45232(15) 0.0465(7) Uani 1 1 d .
F66 F 0.78489(18) 0.41862(16) 0.35056(9) 0.0529(4) Uani 1 1 d .
C66 C 0.7937(3) 0.3200(2) 0.40137(14) 0.0396(6) Uani 1 1 d .
C71 C 0.6355(3) 0.2163(2) 0.28261(13) 0.0360(6) Uani 1 1 d .
F72 F 0.86205(19) 0.08487(19) 0.33522(10) 0.0691(6) Uani 1 1 d .
C72 C 0.7646(3) 0.1196(3) 0.28456(15) 0.0441(6) Uani 1 1 d .
F73 F 0.9324(2) -0.0350(2) 0.24083(12) 0.0867(7) Uani 1 1 d .
C73 C 0.8049(3) 0.0549(3) 0.23543(18) 0.0547(8) Uani 1 1 d .
F74 F 0.7538(2) 0.0224(2) 0.13251(12) 0.0789(6) Uani 1 1 d .
C74 C 0.7158(4) 0.0833(3) 0.18085(17) 0.0538(8) Uani 1 1 d .
F75 F 0.4979(2) 0.2069(2) 0.12349(10) 0.0746(6) Uani 1 1 d .
C75 C 0.5873(3) 0.1764(3) 0.17656(16) 0.0494(7) Uani 1 1 d .
F76 F 0.42309(16) 0.33248(17) 0.21686(9) 0.0523(4) Uani 1 1 d .
C76 C 0.5501(3) 0.2398(3) 0.22620(14) 0.0405(6) Uani 1 1 d .

loop_
_atom_site_aniso_label
_atom_site_aniso_U_11
_atom_site_aniso_U_22
_atom_site_aniso_U_33
_atom_site_aniso_U_23
_atom_site_aniso_U_13
_atom_site_aniso_U_12
P1 0.0343(3) 0.0307(3) 0.0381(4) -0.0097(3) 0.0087(3) -0.0153(3)
P2 0.0329(3) 0.0362(4) 0.0345(4) -0.0069(3) 0.0062(3) -0.0152(3)
Si1 0.0335(4) 0.0331(4) 0.0540(5) -0.0169(3) 0.0104(3) -0.0120(3)
S1 0.0561(5) 0.0859(6) 0.0571(5) -0.0197(4) 0.0061(4) -0.0415(5)
B1 0.0324(14) 0.0336(15) 0.0370(15) -0.0099(12) 0.0076(12) -0.0145(12)
C1 0.0347(13) 0.0297(12) 0.0393(14) -0.0088(11) 0.0084(11) -0.0138(11)
C2 0.0345(13) 0.0327(13) 0.0311(13) -0.0085(10) 0.0041(10) -0.0145(11)
C3 0.0353(13) 0.0317(13) 0.0375(14) -0.0057(11) 0.0084(11) -0.0130(11)
C4 0.0356(14) 0.0333(13) 0.0393(14) -0.0054(11) 0.0070(11) -0.0129(11)
C11 0.0351(13) 0.0394(14) 0.0403(14) -0.0111(12) 0.0090(11) -0.0154(11)
C12 0.0515(17) 0.0529(17) 0.0437(16) -0.0113(13) 0.0096(13) -0.0281(15)
C13 0.063(2) 0.072(2) 0.0462(18) -0.0072(16) 0.0164(15) -0.0371(18)
C14 0.060(2) 0.078(2) 0.0405(17) -0.0186(16) 0.0110(15) -0.0292(18)
C15 0.064(2) 0.071(2) 0.0512(18) -0.0296(17) 0.0126(16) -0.0345(18)
C16 0.0633(19) 0.0583(19) 0.0465(17) -0.0187(14) 0.0148(14) -0.0363(16)
C21 0.0456(15) 0.0426(15) 0.0355(14) -0.0132(11) 0.0134(12) -0.0256(13)
C22 0.0536(18) 0.0517(18) 0.0547(18) -0.0149(14) 0.0044(14) -0.0264(15)
C23 0.062(2) 0.084(3) 0.060(2) -0.0217(19) 0.0016(17) -0.042(2)
C24 0.091(3) 0.087(3) 0.064(2) -0.041(2) 0.026(2) -0.066(2)
C25 0.081(3) 0.056(2) 0.082(3) -0.0363(19) 0.035(2) -0.0440(19)
C26 0.0542(18) 0.0443(17) 0.067(2) -0.0211(15) 0.0190(16) -0.0253(15)
C31 0.056(2) 0.061(2) 0.101(3) -0.037(2) 0.042(2) -0.0277(17)
C32 0.0534(18) 0.0430(17) 0.082(2) -0.0297(16) 0.0163(17) -0.0197(15)
C33 0.0500(18) 0.0535(19) 0.070(2) -0.0182(17) -0.0044(16) -0.0088(15)
C41 0.0399(14) 0.0351(14) 0.0397(15) -0.0020(11) 0.0098(12) -0.0133(12)
C42 0.0392(15) 0.0511(17) 0.0475(17) -0.0019(14) 0.0051(13) -0.0148(13)
C43 0.0396(17) 0.070(2) 0.070(2) 0.0045(19) 0.0003(16) -0.0111(17)
C44 0.049(2) 0.056(2) 0.082(3) 0.0073(19) 0.0192(19) -0.0001(17)
C45 0.074(2) 0.0393(17) 0.070(2) -0.0046(16) 0.035(2) -0.0086(17)
C46 0.0607(19) 0.0353(15) 0.0513(18) -0.0052(13) 0.0235(15) -0.0166(14)
C47 0.0513(19) 0.078(2) 0.070(2) -0.0254(19) -0.0091(17) -0.0239(18)
C48 0.057(3) 0.091(3) 0.139(5) 0.007(3) 0.019(3) 0.017(2)
C49 0.094(3) 0.057(2) 0.077(3) -0.0354(19) 0.025(2) -0.032(2)
C51 0.0288(13) 0.0492(16) 0.0384(14) -0.0085(12) 0.0057(11) -0.0176(12)
C52 0.0361(14) 0.0514(17) 0.0517(17) -0.0178(14) 0.0114(13) -0.0174(13)
C53 0.0340(15) 0.073(2) 0.065(2) -0.0370(18) 0.0136(14) -0.0223(15)
C54 0.0363(15) 0.092(3) 0.0414(17) -0.0264(17) 0.0082(13) -0.0251(16)
C55 0.0472(17) 0.079(2) 0.0404(17) -0.0030(16) 0.0096(14) -0.0243(17)
C56 0.0434(16) 0.0531(17) 0.0426(16) -0.0087(13) 0.0105(13) -0.0199(14)
C57 0.090(3) 0.0455(19) 0.091(3) -0.0240(19) 0.047(2) -0.0175(19)
C58 0.058(2) 0.142(4) 0.046(2) -0.040(2) 0.0130(16) -0.033(2)
C59 0.092(3) 0.053(2) 0.069(2) -0.0024(17) 0.035(2) -0.033(2)
C61 0.0357(13) 0.0329(13) 0.0367(14) -0.0094(11) 0.0082(11) -0.0113(11)
F62 0.0540(10) 0.0408(9) 0.0656(12) 0.0018(8) 0.0009(9) -0.0226(8)
C62 0.0403(15) 0.0378(14) 0.0449(16) -0.0087(12) 0.0089(12) -0.0134(12)
F63 0.0650(12) 0.0562(11) 0.0502(11) 0.0107(9) 0.0003(9) -0.0125(9)
C63 0.0450(16) 0.0415(15) 0.0351(15) -0.0034(12) 0.0059(12) -0.0041(13)
F64 0.0580(11) 0.0785(13) 0.0505(11) -0.0107(10) -0.0157(9) -0.0155(10)
C64 0.0420(16) 0.0551(18) 0.0369(15) -0.0138(13) -0.0033(12) -0.0073(14)
F65 0.0623(12) 0.0811(14) 0.0726(13) -0.0139(11) -0.0110(10) -0.0422(11)
C65 0.0406(15) 0.0534(17) 0.0467(17) -0.0153(14) 0.0030(13) -0.0182(14)
F66 0.0562(10) 0.0540(10) 0.0513(10) 0.0020(8) -0.0011(8) -0.0334(9)
C66 0.0427(15) 0.0360(14) 0.0382(14) -0.0069(11) 0.0048(12) -0.0151(12)
C71 0.0373(14) 0.0317(13) 0.0401(14) -0.0093(11) 0.0073(11) -0.0149(11)
F72 0.0476(10) 0.0711(13) 0.0610(12) -0.0274(10) -0.0079(9) 0.0119(9)
C72 0.0416(15) 0.0411(15) 0.0445(16) -0.0135(13) 0.0026(12) -0.0094(12)
F73 0.0643(13) 0.0754(14) 0.0957(17) -0.0485(13) 0.0071(12) 0.0133(11)
C73 0.0485(17) 0.0436(17) 0.067(2) -0.0250(15) 0.0123(15) -0.0068(14)
F74 0.0831(15) 0.0898(15) 0.0845(15) -0.0617(13) 0.0266(12) -0.0342(13)
C74 0.062(2) 0.0542(18) 0.060(2) -0.0334(16) 0.0192(16) -0.0281(16)
F75 0.0684(13) 0.1034(17) 0.0614(12) -0.0420(12) -0.0034(10) -0.0318(12)
C75 0.0501(17) 0.0586(19) 0.0500(17) -0.0202(15) 0.0056(14) -0.0288(15)
F76 0.0372(9) 0.0608(11) 0.0512(10) -0.0183(8) -0.0034(7) -0.0090(8)
C76 0.0357(14) 0.0410(15) 0.0467(16) -0.0147(12) 0.0054(12) -0.0154(12)

loop_
_atom_type_symbol
_atom_type_description
_atom_type_scat_dispersion_real
_atom_type_scat_dispersion_imag
_atom_type_scat_source
C C 0.0033 0.0016 'International Tables Vol C Tables 4.2.6.8 and 6.1.1.4'
H H 0.0000 0.0000 'International Tables Vol C Tables 4.2.6.8 and 6.1.1.4'
B B 0.0013 0.0007 'International Tables Vol C Tables 4.2.6.8 and 6.1.1.4'
F F 0.0171 0.0103 'International Tables Vol C Tables 4.2.6.8 and 6.1.1.4'
P P 0.1023 0.0942 'International Tables Vol C Tables 4.2.6.8 and 6.1.1.4'
S S 0.1246 0.1234 'International Tables Vol C Tables 4.2.6.8 and 6.1.1.4'
Si Si 0.0817 0.0704 'International Tables Vol C Tables 4.2.6.8 and 6.1.1.4'

loop_
_geom_angle_atom_site_label_1
_geom_angle_atom_site_label_2
_geom_angle_atom_site_label_3
_geom_angle
C1 P1 C21 115.87(13)
C1 P1 C11 111.17(12)
C21 P1 C11 106.58(12)
C1 P1 B1 79.08(12)
C21 P1 B1 118.27(12)
C11 P1 B1 123.50(12)
C1 P1 C2 35.49(10)
C21 P1 C2 125.27(11)
C11 P1 C2 126.06(11)
B1 P1 C2 43.60(10)
C51 P2 C4 113.96(13)
C51 P2 C41 105.02(12)
C4 P2 C41 99.25(12)
C51 P2 S1 108.88(9)
C4 P2 S1 107.94(10)
C41 P2 S1 121.77(10)
C33 Si1 C31 111.29(19)
C33 Si1 C32 110.19(17)
C31 Si1 C32 108.40(16)
C33 Si1 C1 107.95(14)
C31 Si1 C1 109.75(15)
C32 Si1 C1 109.24(13)
C61 B1 C71 114.0(2)
C61 B1 C2 117.4(2)
C71 B1 C2 116.2(2)
C61 B1 P1 110.06(18)
C71 B1 P1 115.55(18)
C2 B1 P1 78.71(15)
C2 C1 P1 95.15(17)
C2 C1 Si1 131.06(19)
P1 C1 Si1 133.79(15)
C1 C2 C3 122.8(2)
C1 C2 B1 107.0(2)
C3 C2 B1 130.2(2)
C1 C2 P1 49.37(13)
C3 C2 P1 171.74(18)
B1 C2 P1 57.69(12)
C2 C3 C4 112.9(2)
C2 C3 H3A 109.0
C4 C3 H3A 109.0
C2 C3 H3B 109.0
C4 C3 H3B 109.0
H3A C3 H3B 107.8
C3 C4 P2 110.36(18)
C3 C4 H4A 109.6
P2 C4 H4A 109.6
C3 C4 H4B 109.6
P2 C4 H4B 109.6
H4A C4 H4B 108.1
C12 C11 C16 118.9(3)
C12 C11 P1 123.1(2)
C16 C11 P1 118.0(2)
C11 C12 C13 120.2(3)
C11 C12 H12 119.9
C13 C12 H12 119.9
C14 C13 C12 120.3(3)
C14 C13 H13 119.8
C12 C13 H13 119.8
C15 C14 C13 119.9(3)
C15 C14 H14 120.0
C13 C14 H14 120.0
C14 C15 C16 119.8(3)
C14 C15 H15 120.1
C16 C15 H15 120.1
C15 C16 C11 120.7(3)
C15 C16 H16 119.6
C11 C16 H16 119.6
C22 C21 C26 119.3(3)
C22 C21 P1 122.6(2)
C26 C21 P1 118.0(2)
C21 C22 C23 119.8(3)
C21 C22 H22 120.1
C23 C22 H22 120.1
C24 C23 C22 120.4(3)
C24 C23 H23 119.8
C22 C23 H23 119.8
C23 C24 C25 120.0(3)
C23 C24 H24 120.0
C25 C24 H24 120.0
C24 C25 C26 120.1(3)
C24 C25 H25 119.9
C26 C25 H25 119.9
C25 C26 C21 120.3(3)
C25 C26 H26 119.9
C21 C26 H26 119.9
Si1 C31 H31A 109.5
Si1 C31 H31B 109.5
H31A C31 H31B 109.5
Si1 C31 H31C 109.5
H31A C31 H31C 109.5
H31B C31 H31C 109.5
Si1 C32 H32A 109.5
Si1 C32 H32B 109.5
H32A C32 H32B 109.5
Si1 C32 H32C 109.5
H32A C32 H32C 109.5
H32B C32 H32C 109.5
Si1 C33 H33A 109.5
Si1 C33 H33B 109.5
H33A C33 H33B 109.5
Si1 C33 H33C 109.5
H33A C33 H33C 109.5
H33B C33 H33C 109.5
C46 C41 C42 118.5(3)
C46 C41 P2 122.2(2)
C42 C41 P2 119.1(2)
C43 C42 C41 118.7(3)
C43 C42 C47 115.9(3)
C41 C42 C47 125.4(3)
C44 C43 C42 123.0(4)
C44 C43 H43 118.5
C42 C43 H43 118.5
C45 C44 C43 117.5(3)
C45 C44 C48 121.0(4)
C43 C44 C48 121.5(5)
C44 C45 C46 123.1(3)
C44 C45 H45 118.5
C46 C45 H45 118.5
C45 C46 C41 119.3(3)
C45 C46 C49 116.2(3)
C41 C46 C49 124.5(3)
C42 C47 H47A 109.5
C42 C47 H47B 109.5
H47A C47 H47B 109.5
C42 C47 H47C 109.5
H47A C47 H47C 109.5
H47B C47 H47C 109.5
C44 C48 H48A 109.5
C44 C48 H48B 109.5
H48A C48 H48B 109.5
C44 C48 H48C 109.5
H48A C48 H48C 109.5
H48B C48 H48C 109.5
C46 C49 H49A 109.5
C46 C49 H49B 109.5
H49A C49 H49B 109.5
C46 C49 H49C 109.5
H49A C49 H49C 109.5
H49B C49 H49C 109.5
C52 C51 C56 118.9(3)
C52 C51 P2 124.3(2)
C56 C51 P2 116.8(2)
C53 C52 C51 119.3(3)
C53 C52 C57 116.4(3)
C51 C52 C57 124.3(3)
C54 C53 C52 122.2(3)
C54 C53 H53 118.9
C52 C53 H53 118.9
C55 C54 C53 117.9(3)
C55 C54 C58 121.1(4)
C53 C54 C58 121.0(4)
C54 C55 C56 123.1(3)
C54 C55 H55 118.5
C56 C55 H55 118.5
C55 C56 C51 118.5(3)
C55 C56 C59 117.5(3)
C51 C56 C59 124.1(3)
C52 C57 H57A 109.5
C52 C57 H57B 109.5
H57A C57 H57B 109.5
C52 C57 H57C 109.5
H57A C57 H57C 109.5
H57B C57 H57C 109.5
C54 C58 H58A 109.5
C54 C58 H58B 109.5
H58A C58 H58B 109.5
C54 C58 H58C 109.5
H58A C58 H58C 109.5
H58B C58 H58C 109.5
C56 C59 H59A 109.5
C56 C59 H59B 109.5
H59A C59 H59B 109.5
C56 C59 H59C 109.5
H59A C59 H59C 109.5
H59B C59 H59C 109.5
C66 C61 C62 113.4(2)
C66 C61 B1 125.1(2)
C62 C61 B1 121.5(2)
F62 C62 C63 116.9(2)
F62 C62 C61 119.2(2)
C63 C62 C61 123.8(3)
F63 C63 C64 119.7(3)
F63 C63 C62 120.4(3)
C64 C63 C62 119.9(3)
F64 C64 C63 120.5(3)
F64 C64 C65 120.0(3)
C63 C64 C65 119.4(3)
F65 C65 C64 120.4(3)
F65 C65 C66 120.7(3)
C64 C65 C66 119.0(3)
F66 C66 C65 116.1(2)
F66 C66 C61 119.3(2)
C65 C66 C61 124.5(3)
C76 C71 C72 112.8(2)
C76 C71 B1 122.1(2)
C72 C71 B1 125.0(2)
F72 C72 C73 114.8(3)
F72 C72 C71 121.2(2)
C73 C72 C71 124.0(3)
F73 C73 C74 119.9(3)
F73 C73 C72 119.8(3)
C74 C73 C72 120.2(3)
F74 C74 C75 120.7(3)
F74 C74 C73 120.9(3)
C75 C74 C73 118.4(3)
F75 C75 C74 119.8(3)
F75 C75 C76 120.1(3)
C74 C75 C76 120.1(3)
F76 C76 C75 116.0(3)
F76 C76 C71 119.5(2)
C75 C76 C71 124.5(3)

loop_
_geom_bond_atom_site_label_1
_geom_bond_atom_site_label_2
_geom_bond_distance
P1 C1 1.788(3)
P1 C21 1.806(3)
P1 C11 1.813(3)
P1 B1 2.023(3)
P1 C2 2.347(3)
P2 C51 1.830(3)
P2 C4 1.835(3)
P2 C41 1.852(3)
P2 S1 1.9554(11)
Si1 C33 1.855(4)
Si1 C31 1.862(3)
Si1 C32 1.863(3)
Si1 C1 1.885(3)
B1 C61 1.628(4)
B1 C71 1.635(4)
B1 C2 1.651(4)
C1 C2 1.368(4)
C2 C3 1.507(3)
C3 C4 1.532(4)
C3 H3A 0.9800
C3 H3B 0.9800
C4 H4A 0.9800
C4 H4B 0.9800
C11 C12 1.385(4)
C11 C16 1.394(4)
C12 C13 1.389(4)
C12 H12 0.9400
C13 C14 1.381(5)
C13 H13 0.9400
C14 C15 1.380(5)
C14 H14 0.9400
C15 C16 1.383(4)
C15 H15 0.9400
C16 H16 0.9400
C21 C22 1.384(4)
C21 C26 1.389(4)
C22 C23 1.389(4)
C22 H22 0.9400
C23 C24 1.372(5)
C23 H23 0.9400
C24 C25 1.376(6)
C24 H24 0.9400
C25 C26 1.381(5)
C25 H25 0.9400
C26 H26 0.9400
C31 H31A 0.9700
C31 H31B 0.9700
C31 H31C 0.9700
C32 H32A 0.9700
C32 H32B 0.9700
C32 H32C 0.9700
C33 H33A 0.9700
C33 H33B 0.9700
C33 H33C 0.9700
C41 C46 1.411(4)
C41 C42 1.418(4)
C42 C43 1.393(4)
C42 C47 1.517(5)
C43 C44 1.377(6)
C43 H43 0.9400
C44 C45 1.369(6)
C44 C48 1.516(5)
C45 C46 1.386(5)
C45 H45 0.9400
C46 C49 1.507(5)
C47 H47A 0.9700
C47 H47B 0.9700
C47 H47C 0.9700
C48 H48A 0.9700
C48 H48B 0.9700
C48 H48C 0.9700
C49 H49A 0.9700
C49 H49B 0.9700
C49 H49C 0.9700
C51 C52 1.406(4)
C51 C56 1.415(4)
C52 C53 1.403(4)
C52 C57 1.504(5)
C53 C54 1.375(5)
C53 H53 0.9400
C54 C55 1.370(5)
C54 C58 1.517(4)
C55 C56 1.400(4)
C55 H55 0.9400
C56 C59 1.510(5)
C57 H57A 0.9700
C57 H57B 0.9700
C57 H57C 0.9700
C58 H58A 0.9700
C58 H58B 0.9700
C58 H58C 0.9700
C59 H59A 0.9700
C59 H59B 0.9700
C59 H59C 0.9700
C61 C66 1.385(4)
C61 C62 1.390(4)
F62 C62 1.355(3)
C62 C63 1.377(4)
F63 C63 1.348(3)
C63 C64 1.364(5)
F64 C64 1.346(3)
C64 C65 1.372(4)
F65 C65 1.338(3)
C65 C66 1.380(4)
F66 C66 1.354(3)
C71 C76 1.390(4)
C71 C72 1.396(4)
F72 C72 1.350(3)
C72 C73 1.381(4)
F73 C73 1.342(4)
C73 C74 1.371(5)
F74 C74 1.338(3)
C74 C75 1.367(4)
F75 C75 1.342(4)
C75 C76 1.379(4)
F76 C76 1.347(3)

loop_
_geom_torsion_atom_site_label_1
_geom_torsion_atom_site_label_2
_geom_torsion_atom_site_label_3
_geom_torsion_atom_site_label_4
_geom_torsion
C1 P1 B1 C61 114.35(19)
C21 P1 B1 C61 -132.02(18)
C11 P1 B1 C61 6.1(2)
C2 P1 B1 C61 115.3(2)
C1 P1 B1 C71 -114.7(2)
C21 P1 B1 C71 -1.1(2)
C11 P1 B1 C71 137.03(19)
C2 P1 B1 C71 -113.8(2)
C1 P1 B1 C2 -0.91(14)
C21 P1 B1 C2 112.71(16)
C11 P1 B1 C2 -109.18(16)
C21 P1 C1 C2 -115.18(18)
C11 P1 C1 C2 122.96(17)
B1 P1 C1 C2 1.09(17)
C21 P1 C1 Si1 63.7(2)
C11 P1 C1 Si1 -58.2(2)
B1 P1 C1 Si1 179.9(2)
C2 P1 C1 Si1 178.8(3)
C33 Si1 C1 C2 68.6(3)
C31 Si1 C1 C2 -169.9(3)
C32 Si1 C1 C2 -51.2(3)
C33 Si1 C1 P1 -109.8(2)
C31 Si1 C1 P1 11.6(3)
C32 Si1 C1 P1 130.4(2)
P1 C1 C2 C3 176.9(2)
Si1 C1 C2 C3 -2.0(4)
P1 C1 C2 B1 -1.4(2)
Si1 C1 C2 B1 179.8(2)
Si1 C1 C2 P1 -178.9(3)
C61 B1 C2 C1 -105.7(3)
C71 B1 C2 C1 114.3(2)
P1 B1 C2 C1 1.23(19)
C61 B1 C2 C3 76.3(3)
C71 B1 C2 C3 -63.8(3)
P1 B1 C2 C3 -176.8(3)
C61 B1 C2 P1 -106.9(2)
C71 B1 C2 P1 113.1(2)
C21 P1 C2 C1 85.9(2)
C11 P1 C2 C1 -75.4(2)
B1 P1 C2 C1 -178.5(2)
C1 P1 C2 C3 -18.6(12)
C21 P1 C2 C3 67.3(13)
C11 P1 C2 C3 -94.1(13)
B1 P1 C2 C3 162.9(13)
C1 P1 C2 B1 178.5(2)
C21 P1 C2 B1 -95.65(18)
C11 P1 C2 B1 103.03(18)
C1 C2 C3 C4 -137.2(3)
B1 C2 C3 C4 40.6(4)
P1 C2 C3 C4 -120.5(12)
C2 C3 C4 P2 -175.79(18)
C51 P2 C4 C3 -168.54(18)
C41 P2 C4 C3 -57.5(2)
S1 P2 C4 C3 70.38(19)
C1 P1 C11 C12 139.8(2)
C21 P1 C11 C12 12.7(3)
B1 P1 C11 C12 -129.5(2)
C2 P1 C11 C12 176.8(2)
C1 P1 C11 C16 -38.6(3)
C21 P1 C11 C16 -165.7(2)
B1 P1 C11 C16 52.1(3)
C2 P1 C11 C16 -1.6(3)
C16 C11 C12 C13 1.1(5)
P1 C11 C12 C13 -177.3(2)
C11 C12 C13 C14 1.1(5)
C12 C13 C14 C15 -3.2(5)
C13 C14 C15 C16 3.2(5)
C14 C15 C16 C11 -1.0(5)
C12 C11 C16 C15 -1.1(5)
P1 C11 C16 C15 177.3(3)
C1 P1 C21 C22 -29.6(3)
C11 P1 C21 C22 94.6(3)
B1 P1 C21 C22 -120.9(2)
C2 P1 C21 C22 -69.7(3)
C1 P1 C21 C26 149.8(2)
C11 P1 C21 C26 -85.9(2)
B1 P1 C21 C26 58.6(3)
C2 P1 C21 C26 109.8(2)
C26 C21 C22 C23 0.9(5)
P1 C21 C22 C23 -179.6(2)
C21 C22 C23 C24 -0.8(5)
C22 C23 C24 C25 0.7(5)
C23 C24 C25 C26 -0.6(5)
C24 C25 C26 C21 0.7(5)
C22 C21 C26 C25 -0.8(5)
P1 C21 C26 C25 179.7(3)
C51 P2 C41 C46 -135.4(2)
C4 P2 C41 C46 106.6(2)
S1 P2 C41 C46 -11.3(3)
C51 P2 C41 C42 49.3(2)
C4 P2 C41 C42 -68.7(2)
S1 P2 C41 C42 173.38(18)
C46 C41 C42 C43 0.1(4)
P2 C41 C42 C43 175.5(2)
C46 C41 C42 C47 179.4(3)
P2 C41 C42 C47 -5.2(4)
C41 C42 C43 C44 -0.7(5)
C47 C42 C43 C44 179.9(3)
C42 C43 C44 C45 0.8(5)
C42 C43 C44 C48 -179.1(4)
C43 C44 C45 C46 -0.2(5)
C48 C44 C45 C46 179.7(4)
C44 C45 C46 C41 -0.4(5)
C44 C45 C46 C49 179.2(3)
C42 C41 C46 C45 0.4(4)
P2 C41 C46 C45 -174.9(2)
C42 C41 C46 C49 -179.1(3)
P2 C41 C46 C49 5.6(4)
C4 P2 C51 C52 -22.8(3)
C41 P2 C51 C52 -130.3(2)
S1 P2 C51 C52 97.8(2)
C4 P2 C51 C56 160.7(2)
C41 P2 C51 C56 53.2(2)
S1 P2 C51 C56 -78.7(2)
C56 C51 C52 C53 -4.7(4)
P2 C51 C52 C53 178.9(2)
C56 C51 C52 C57 174.8(3)
P2 C51 C52 C57 -1.7(4)
C51 C52 C53 C54 0.6(4)
C57 C52 C53 C54 -178.9(3)
C52 C53 C54 C55 3.2(5)
C52 C53 C54 C58 -177.2(3)
C53 C54 C55 C56 -2.9(5)
C58 C54 C55 C56 177.5(3)
C54 C55 C56 C51 -1.1(5)
C54 C55 C56 C59 178.3(3)
C52 C51 C56 C55 4.9(4)
P2 C51 C56 C55 -178.4(2)
C52 C51 C56 C59 -174.5(3)
P2 C51 C56 C59 2.2(4)
C71 B1 C61 C66 97.7(3)
C2 B1 C61 C66 -43.2(4)
P1 B1 C61 C66 -130.6(2)
C71 B1 C61 C62 -79.5(3)
C2 B1 C61 C62 139.6(2)
P1 B1 C61 C62 52.3(3)
C66 C61 C62 F62 -175.6(2)
B1 C61 C62 F62 1.9(4)
C66 C61 C62 C63 0.9(4)
B1 C61 C62 C63 178.4(3)
F62 C62 C63 F63 -2.1(4)
C61 C62 C63 F63 -178.6(3)
F62 C62 C63 C64 176.6(3)
C61 C62 C63 C64 0.1(4)
F63 C63 C64 F64 0.3(4)
C62 C63 C64 F64 -178.4(3)
F63 C63 C64 C65 177.9(3)
C62 C63 C64 C65 -0.9(4)
F64 C64 C65 F65 -0.7(4)
C63 C64 C65 F65 -178.3(3)
F64 C64 C65 C66 178.0(3)
C63 C64 C65 C66 0.5(4)
F65 C65 C66 F66 1.6(4)
C64 C65 C66 F66 -177.2(3)
F65 C65 C66 C61 179.4(3)
C64 C65 C66 C61 0.6(4)
C62 C61 C66 F66 176.5(2)
B1 C61 C66 F66 -0.9(4)
C62 C61 C66 C65 -1.3(4)
B1 C61 C66 C65 -178.6(3)
C61 B1 C71 C76 -177.6(2)
C2 B1 C71 C76 -36.2(3)
P1 B1 C71 C76 53.4(3)
C61 B1 C71 C72 -0.5(4)
C2 B1 C71 C72 140.9(3)
P1 B1 C71 C72 -129.5(3)
C76 C71 C72 F72 179.0(3)
B1 C71 C72 F72 1.6(4)
C76 C71 C72 C73 1.0(4)
B1 C71 C72 C73 -176.4(3)
F72 C72 C73 F73 0.4(5)
C71 C72 C73 F73 178.5(3)
F72 C72 C73 C74 -178.9(3)
C71 C72 C73 C74 -0.7(5)
F73 C73 C74 F74 0.0(5)
C72 C73 C74 F74 179.3(3)
F73 C73 C74 C75 -179.3(3)
C72 C73 C74 C75 0.0(5)
F74 C74 C75 F75 0.2(5)
C73 C74 C75 F75 179.5(3)
F74 C74 C75 C76 -178.9(3)
C73 C74 C75 C76 0.4(5)
F75 C75 C76 F76 -1.1(4)
C74 C75 C76 F76 178.1(3)
F75 C75 C76 C71 -179.2(3)
C74 C75 C76 C71 0.0(5)
C72 C71 C76 F76 -178.7(2)
B1 C71 C76 F76 -1.2(4)
C72 C71 C76 C75 -0.6(4)
B1 C71 C76 C75 176.9(3)
